data_1559291
loop_
_publ_author_name
'Yu, Fang'
'Luo, Benlong'
'Sang, Ruili'
'Xu, Li'

_publ_section_title
;
 Mo[O<sub>8</sub>Mo<sub>4</sub>]<sub>3</sub> Lewis acid-base cluster
 pairs: highly efficient and stable Lewis catalysis fields frustrated in
 crystalline nanoclusters.
;
_journal_issue 39
_journal_name_full Nanoscale
_journal_page_first 20230
_journal_page_last 20238
_journal_paper_doi 10.1039/d0nr05822j
_journal_volume 12
_journal_year 2020
_chemical_formula_sum 'C60 H70 Ge9 Mo68 N12 O209'
_chemical_formula_weight 11480.50
_space_group_crystal_system cubic
_space_group_IT_number 225
_space_group_name_Hall '-F 4 2 3'
_space_group_name_H-M_alt 'F m -3 m'
_atom_sites_solution_hydrogens geom
_audit_creation_method SHELXL-2016/6
_audit_update_record
;
2020-05-15 deposited with the CCDC.	2020-09-15 downloaded from the CCDC.
;
_cell_angle_alpha 90
_cell_angle_beta 90
_cell_angle_gamma 90
_cell_formula_units_Z 8
_cell_length_a 42.593(2)
_cell_length_b 42.593(2)
_cell_length_c 42.593(2)
_cell_measurement_reflns_used 9737
_cell_measurement_temperature 240(2)
_cell_measurement_theta_max 21.96
_cell_measurement_theta_min 2.34
_cell_volume 77271(6)
_computing_cell_refinement 'Bruker SAINT'
_computing_data_collection 'Bruker APEX2'
_computing_data_reduction 'Bruker SAINT'
_computing_molecular_graphics 'Diamond 3.0'
_computing_structure_refinement 'SHELXL-2016/6 (Sheldrick, 2016)'
_diffrn_ambient_temperature 240(2)
_diffrn_measured_fraction_theta_full 0.978
_diffrn_measured_fraction_theta_max 0.977
_diffrn_measurement_device_type 'Bruker APEX-II CCD'
_diffrn_radiation_type MoK\a
_diffrn_radiation_wavelength 0.71073
_diffrn_reflns_av_R_equivalents 0.2971
_diffrn_reflns_av_unetI/netI 0.0196
_diffrn_reflns_Laue_measured_fraction_full 0.978
_diffrn_reflns_Laue_measured_fraction_max 0.977
_diffrn_reflns_limit_h_max 47
_diffrn_reflns_limit_h_min -47
_diffrn_reflns_limit_k_max 47
_diffrn_reflns_limit_k_min -47
_diffrn_reflns_limit_l_max 47
_diffrn_reflns_limit_l_min -47
_diffrn_reflns_number 557261
_diffrn_reflns_point_group_measured_fraction_full 0.978
_diffrn_reflns_point_group_measured_fraction_max 0.977
_diffrn_reflns_theta_full 23.499
_diffrn_reflns_theta_max 23.499
_diffrn_reflns_theta_min 2.485
_exptl_absorpt_coefficient_mu 2.880
_exptl_absorpt_correction_T_max 0.2565
_exptl_absorpt_correction_T_min 0.2215
_exptl_absorpt_correction_type multi-scan
_exptl_crystal_colour black
_exptl_crystal_density_diffrn 1.974
_exptl_crystal_description plate
_exptl_crystal_F_000 42640
_exptl_crystal_size_max 0.25
_exptl_crystal_size_mid 0.18
_exptl_crystal_size_min 0.11
_refine_diff_density_max 2.458
_refine_diff_density_min -1.088
_refine_diff_density_rms 0.197
_refine_ls_extinction_method none
_refine_ls_goodness_of_fit_ref 1.451
_refine_ls_hydrogen_treatment constr
_refine_ls_matrix_type full
_refine_ls_number_parameters 187
_refine_ls_number_reflns 2772
_refine_ls_number_restraints 1
_refine_ls_restrained_S_all 1.451
_refine_ls_R_factor_all 0.0977
_refine_ls_R_factor_gt 0.0727
_refine_ls_shift/su_max 0.000
_refine_ls_shift/su_mean 0.000
_refine_ls_structure_factor_coef Fsqd
_refine_ls_weighting_details 'w=1/[\s^2^(Fo^2^)+(0.1000P)^2^] where P=(Fo^2^+2Fc^2^)/3'
_refine_ls_weighting_scheme calc
_refine_ls_wR_factor_gt 0.1906
_refine_ls_wR_factor_ref 0.2035
_reflns_Friedel_coverage 0.000
_reflns_number_gt 1924
_reflns_number_total 2772
_reflns_threshold_expression 'I > 2\s(I)'
_cod_data_source_file d0nr05822j2.cif
_cod_data_source_block 2_CCDC1
_cod_depositor_comments 'Adding full bibliography for 1559289--1559291.cif.'
_cod_original_cell_volume 77270(11)
_cod_database_code 1559291
_shelx_shelxl_version_number 2016/6
_shelx_space_group_comment
;
The symmetry employed for this shelxl refinement is uniquely defined
by the following loop, which should always be used as a source of
symmetry information in preference to the above space-group names.
They are only intended as comments.
;

loop_
_space_group_symop_operation_xyz
'x, y, z'
'-x, -y, z'
'-x, y, -z'
'x, -y, -z'
'z, x, y'
'z, -x, -y'
'-z, -x, y'
'-z, x, -y'
'y, z, x'
'-y, z, -x'
'y, -z, -x'
'-y, -z, x'
'y, x, -z'
'-y, -x, -z'
'y, -x, z'
'-y, x, z'
'x, z, -y'
'-x, z, y'
'-x, -z, -y'
'x, -z, y'
'z, y, -x'
'z, -y, x'
'-z, y, x'
'-z, -y, -x'
'x, y+1/2, z+1/2'
'-x, -y+1/2, z+1/2'
'-x, y+1/2, -z+1/2'
'x, -y+1/2, -z+1/2'
'z, x+1/2, y+1/2'
'z, -x+1/2, -y+1/2'
'-z, -x+1/2, y+1/2'
'-z, x+1/2, -y+1/2'
'y, z+1/2, x+1/2'
'-y, z+1/2, -x+1/2'
'y, -z+1/2, -x+1/2'
'-y, -z+1/2, x+1/2'
'y, x+1/2, -z+1/2'
'-y, -x+1/2, -z+1/2'
'y, -x+1/2, z+1/2'
'-y, x+1/2, z+1/2'
'x, z+1/2, -y+1/2'
'-x, z+1/2, y+1/2'
'-x, -z+1/2, -y+1/2'
'x, -z+1/2, y+1/2'
'z, y+1/2, -x+1/2'
'z, -y+1/2, x+1/2'
'-z, y+1/2, x+1/2'
'-z, -y+1/2, -x+1/2'
'x+1/2, y, z+1/2'
'-x+1/2, -y, z+1/2'
'-x+1/2, y, -z+1/2'
'x+1/2, -y, -z+1/2'
'z+1/2, x, y+1/2'
'z+1/2, -x, -y+1/2'
'-z+1/2, -x, y+1/2'
'-z+1/2, x, -y+1/2'
'y+1/2, z, x+1/2'
'-y+1/2, z, -x+1/2'
'y+1/2, -z, -x+1/2'
'-y+1/2, -z, x+1/2'
'y+1/2, x, -z+1/2'
'-y+1/2, -x, -z+1/2'
'y+1/2, -x, z+1/2'
'-y+1/2, x, z+1/2'
'x+1/2, z, -y+1/2'
'-x+1/2, z, y+1/2'
'-x+1/2, -z, -y+1/2'
'x+1/2, -z, y+1/2'
'z+1/2, y, -x+1/2'
'z+1/2, -y, x+1/2'
'-z+1/2, y, x+1/2'
'-z+1/2, -y, -x+1/2'
'x+1/2, y+1/2, z'
'-x+1/2, -y+1/2, z'
'-x+1/2, y+1/2, -z'
'x+1/2, -y+1/2, -z'
'z+1/2, x+1/2, y'
'z+1/2, -x+1/2, -y'
'-z+1/2, -x+1/2, y'
'-z+1/2, x+1/2, -y'
'y+1/2, z+1/2, x'
'-y+1/2, z+1/2, -x'
'y+1/2, -z+1/2, -x'
'-y+1/2, -z+1/2, x'
'y+1/2, x+1/2, -z'
'-y+1/2, -x+1/2, -z'
'y+1/2, -x+1/2, z'
'-y+1/2, x+1/2, z'
'x+1/2, z+1/2, -y'
'-x+1/2, z+1/2, y'
'-x+1/2, -z+1/2, -y'
'x+1/2, -z+1/2, y'
'z+1/2, y+1/2, -x'
'z+1/2, -y+1/2, x'
'-z+1/2, y+1/2, x'
'-z+1/2, -y+1/2, -x'
'-x, -y, -z'
'x, y, -z'
'x, -y, z'
'-x, y, z'
'-z, -x, -y'
'-z, x, y'
'z, x, -y'
'z, -x, y'
'-y, -z, -x'
'y, -z, x'
'-y, z, x'
'y, z, -x'
'-y, -x, z'
'y, x, z'
'-y, x, -z'
'y, -x, -z'
'-x, -z, y'
'x, -z, -y'
'x, z, y'
'-x, z, -y'
'-z, -y, x'
'-z, y, -x'
'z, -y, -x'
'z, y, x'
'-x, -y+1/2, -z+1/2'
'x, y+1/2, -z+1/2'
'x, -y+1/2, z+1/2'
'-x, y+1/2, z+1/2'
'-z, -x+1/2, -y+1/2'
'-z, x+1/2, y+1/2'
'z, x+1/2, -y+1/2'
'z, -x+1/2, y+1/2'
'-y, -z+1/2, -x+1/2'
'y, -z+1/2, x+1/2'
'-y, z+1/2, x+1/2'
'y, z+1/2, -x+1/2'
'-y, -x+1/2, z+1/2'
'y, x+1/2, z+1/2'
'-y, x+1/2, -z+1/2'
'y, -x+1/2, -z+1/2'
'-x, -z+1/2, y+1/2'
'x, -z+1/2, -y+1/2'
'x, z+1/2, y+1/2'
'-x, z+1/2, -y+1/2'
'-z, -y+1/2, x+1/2'
'-z, y+1/2, -x+1/2'
'z, -y+1/2, -x+1/2'
'z, y+1/2, x+1/2'
'-x+1/2, -y, -z+1/2'
'x+1/2, y, -z+1/2'
'x+1/2, -y, z+1/2'
'-x+1/2, y, z+1/2'
'-z+1/2, -x, -y+1/2'
'-z+1/2, x, y+1/2'
'z+1/2, x, -y+1/2'
'z+1/2, -x, y+1/2'
'-y+1/2, -z, -x+1/2'
'y+1/2, -z, x+1/2'
'-y+1/2, z, x+1/2'
'y+1/2, z, -x+1/2'
'-y+1/2, -x, z+1/2'
'y+1/2, x, z+1/2'
'-y+1/2, x, -z+1/2'
'y+1/2, -x, -z+1/2'
'-x+1/2, -z, y+1/2'
'x+1/2, -z, -y+1/2'
'x+1/2, z, y+1/2'
'-x+1/2, z, -y+1/2'
'-z+1/2, -y, x+1/2'
'-z+1/2, y, -x+1/2'
'z+1/2, -y, -x+1/2'
'z+1/2, y, x+1/2'
'-x+1/2, -y+1/2, -z'
'x+1/2, y+1/2, -z'
'x+1/2, -y+1/2, z'
'-x+1/2, y+1/2, z'
'-z+1/2, -x+1/2, -y'
'-z+1/2, x+1/2, y'
'z+1/2, x+1/2, -y'
'z+1/2, -x+1/2, y'
'-y+1/2, -z+1/2, -x'
'y+1/2, -z+1/2, x'
'-y+1/2, z+1/2, x'
'y+1/2, z+1/2, -x'
'-y+1/2, -x+1/2, z'
'y+1/2, x+1/2, z'
'-y+1/2, x+1/2, -z'
'y+1/2, -x+1/2, -z'
'-x+1/2, -z+1/2, y'
'x+1/2, -z+1/2, -y'
'x+1/2, z+1/2, y'
'-x+1/2, z+1/2, -y'
'-z+1/2, -y+1/2, x'
'-z+1/2, y+1/2, -x'
'z+1/2, -y+1/2, -x'
'z+1/2, y+1/2, x'

loop_
_atom_site_label
_atom_site_type_symbol
_atom_site_fract_x
_atom_site_fract_y
_atom_site_fract_z
_atom_site_U_iso_or_equiv
_atom_site_adp_type
_atom_site_occupancy
_atom_site_site_symmetry_order
_atom_site_calc_flag
_atom_site_refinement_flags_posn
_atom_site_refinement_flags_adp
_atom_site_refinement_flags_occupancy
_atom_site_disorder_assembly
_atom_site_disorder_group
Ge1 Ge 0.000000 0.33152(13) 0.000000 0.1211(16) Uani 1 8 d DS T P . .
Ge2 Ge 0.000000 0.14290(10) 0.000000 0.0871(11) Uani 1 8 d S T P . .
Ge3 Ge 0.000000 0.23910(9) 0.000000 0.0683(9) Uani 1 8 d S T P . .
Mo1 Mo 0.22557(5) 0.22557(5) 0.22557(5) 0.0643(12) Uani 0.5 6 d S T P . .
Mo2 Mo 0.250000 0.14696(4) 0.250000 0.0557(5) Uani 1 4 d S T P . .
Mo3 Mo 0.20266(2) 0.14835(3) 0.20266(2) 0.0713(5) Uani 1 2 d S T P . .
Mo4 Mo 0.17347(2) 0.17347(2) 0.28519(3) 0.0630(5) Uani 1 2 d S T P . .
Mo5 Mo 0.000000 0.23920(5) 0.08504(3) 0.0917(6) Uani 1 2 d S T P . .
Mo6 Mo -0.04344(2) 0.18286(4) 0.04344(2) 0.0841(6) Uani 1 2 d S T P . .
Mo7 Mo 0.04405(3) 0.29568(5) 0.04405(3) 0.1031(7) Uani 1 2 d S T P . .
O1 O 0.2028(3) 0.250000 0.250000 0.061(4) Uani 1 4 d S T P . .
O2 O 0.20331(14) 0.15601(15) 0.24923(13) 0.0579(17) Uani 1 1 d . . . . .
O3 O 0.0340(5) 0.2176(7) 0.000000 0.096(8) Uani 0.5 2 d S T P . .
O4 O 0.15827(15) 0.15827(15) 0.2036(2) 0.065(2) Uani 1 2 d S T P . .
O5 O 0.250000 0.1070(3) 0.250000 0.070(4) Uani 1 4 d S T P . .
O6 O 0.20028(17) 0.1087(2) 0.20028(17) 0.082(3) Uani 1 2 d S T P . .
O7 O 0.2057(2) 0.2057(2) 0.2943(2) 0.058(4) Uani 1 6 d S T P . .
O8 O 0.1402(2) 0.18724(16) 0.31276(16) 0.069(3) Uani 1 2 d S T P . .
O9 O 0.000000 0.2604(5) 0.0328(5) 0.067(5) Uani 0.5 2 d S T P . .
O10 O 0.20182(18) 0.20182(18) 0.20182(18) 0.055(4) Uani 1 6 d S T P . .
O11 O 0.000000 0.2398(4) 0.1242(3) 0.135(6) Uani 1 2 d S T P . .
O12 O -0.06136(19) 0.1538(3) 0.06136(19) 0.113(4) Uani 1 2 d S T P . .
O13 O 0.000000 0.1666(4) 0.0381(3) 0.145(7) Uani 1 2 d S T P . .
O14 O 0.0313(2) 0.2704(3) 0.0762(3) 0.150(4) Uani 1 1 d . . . . .
O15 O 0.0396(3) 0.3161(4) 0.000000 0.127(5) Uani 1 2 d S T P . .
O16 O 0.0628(2) 0.3240(3) 0.0628(2) 0.129(5) Uani 1 2 d S T P . .
O17 O -0.0310(2) 0.2076(3) 0.0758(3) 0.147(5) Uani 1 1 d . . . . .
O18 O 0.000000 0.1023(11) 0.0255(7) 0.23(2) Uani 0.5 2 d S T P . .
O19 O 0.000000 0.3708(5) 0.000000 0.32(4) Uani 1 8 d DS T P . .
N1 N 0.13902(19) 0.13902(19) 0.2683(3) 0.078(4) Uani 1 2 d S T P . .
C1 C 0.1083(3) 0.1490(3) 0.2619(3) 0.081(3) Uani 1 1 d . . . . .
H1A H 0.101933 0.169809 0.265418 0.097 Uiso 1 1 calc R U . . .
C2 C 0.0873(3) 0.1262(5) 0.2498(3) 0.114(5) Uani 1 1 d . . . . .
H2A H 0.066173 0.131896 0.246619 0.137 Uiso 1 1 calc R U . . .
C3 C 0.0964(3) 0.0964(3) 0.2426(6) 0.118(7) Uani 1 2 d S T P . .
H3A H 0.082416 0.082415 0.232808 0.141 Uiso 1 2 calc R U P . .

loop_
_atom_site_aniso_label
_atom_site_aniso_U_11
_atom_site_aniso_U_22
_atom_site_aniso_U_33
_atom_site_aniso_U_23
_atom_site_aniso_U_13
_atom_site_aniso_U_12
Ge1 0.118(2) 0.128(4) 0.118(2) 0.000 0.000 0.000
Ge2 0.0732(14) 0.115(3) 0.0732(14) 0.000 0.000 0.000
Ge3 0.0545(11) 0.096(2) 0.0545(11) 0.000 0.000 0.000
Mo1 0.0643(12) 0.0643(12) 0.0643(12) -0.0104(11) -0.0104(11) -0.0104(11)
Mo2 0.0575(7) 0.0520(10) 0.0575(7) 0.000 0.0022(8) 0.000
Mo3 0.0793(7) 0.0554(8) 0.0793(7) -0.0099(5) 0.0005(7) -0.0099(5)
Mo4 0.0608(6) 0.0608(6) 0.0673(9) -0.0026(4) -0.0026(4) -0.0076(6)
Mo5 0.0713(10) 0.1499(16) 0.0539(9) -0.0115(9) 0.000 0.000
Mo6 0.0706(6) 0.1109(13) 0.0706(6) 0.0036(6) 0.0152(7) -0.0036(6)
Mo7 0.0951(8) 0.1192(15) 0.0951(8) -0.0179(7) -0.0143(9) -0.0179(7)
O1 0.066(8) 0.058(5) 0.058(5) -0.009(6) 0.000 0.000
O2 0.052(4) 0.064(4) 0.058(4) 0.000(3) -0.003(3) -0.004(3)
O3 0.054(12) 0.16(2) 0.070(14) 0.000 0.000 -0.040(14)
O4 0.059(3) 0.059(3) 0.077(6) -0.009(3) -0.009(3) -0.001(4)
O5 0.081(6) 0.050(8) 0.081(6) 0.000 0.000(7) 0.000
O6 0.101(5) 0.044(6) 0.101(5) -0.016(4) -0.003(6) -0.016(4)
O7 0.058(4) 0.058(4) 0.058(4) -0.008(5) -0.008(5) 0.008(5)
O8 0.070(6) 0.068(4) 0.068(4) -0.010(5) -0.005(4) 0.005(4)
O9 0.052(11) 0.086(14) 0.063(12) 0.003(10) 0.000 0.000
O10 0.055(4) 0.055(4) 0.055(4) -0.007(4) -0.007(4) -0.007(4)
O11 0.091(9) 0.258(18) 0.056(7) -0.013(9) 0.000 0.000
O12 0.106(6) 0.125(10) 0.106(6) 0.016(5) 0.032(8) -0.016(5)
O13 0.057(7) 0.255(19) 0.121(10) -0.099(11) 0.000 0.000
O14 0.080(6) 0.191(12) 0.178(11) 0.068(9) -0.003(7) -0.004(7)
O15 0.120(10) 0.176(15) 0.086(9) 0.000 0.000 0.044(10)
O16 0.125(7) 0.137(11) 0.125(7) -0.017(6) -0.026(9) -0.017(6)
O17 0.070(6) 0.184(11) 0.187(11) -0.087(9) -0.014(6) 0.002(6)
O18 0.11(2) 0.43(6) 0.16(3) 0.21(3) 0.000 0.000
O19 0.18(3) 0.61(13) 0.18(3) 0.000 0.000 0.000
N1 0.094(6) 0.094(6) 0.047(7) 0.010(4) 0.010(4) -0.036(8)
C1 0.056(7) 0.085(8) 0.101(9) 0.000(6) -0.003(6) -0.015(6)
C2 0.052(7) 0.161(14) 0.129(12) 0.032(11) -0.016(7) -0.025(9)
C3 0.083(9) 0.083(9) 0.19(2) -0.007(8) -0.007(8) -0.037(12)

loop_
_atom_type_symbol
_atom_type_description
_atom_type_scat_dispersion_real
_atom_type_scat_dispersion_imag
_atom_type_scat_source
C C 0.0033 0.0016 'International Tables Vol C Tables 4.2.6.8 and 6.1.1.4'
H H 0.0000 0.0000 'International Tables Vol C Tables 4.2.6.8 and 6.1.1.4'
N N 0.0061 0.0033 'International Tables Vol C Tables 4.2.6.8 and 6.1.1.4'
O O 0.0106 0.0060 'International Tables Vol C Tables 4.2.6.8 and 6.1.1.4'
Mo Mo -1.6832 0.6857 'International Tables Vol C Tables 4.2.6.8 and 6.1.1.4'
Ge Ge 0.1547 1.8001 'International Tables Vol C Tables 4.2.6.8 and 6.1.1.4'

loop_
_geom_angle_atom_site_label_1
_geom_angle_atom_site_label_2
_geom_angle_atom_site_label_3
_geom_angle
_geom_angle_site_symmetry_1
_geom_angle_site_symmetry_3
_geom_angle_publ_flag
O19 Ge1 O15 111.3(6) . . ?
O19 Ge1 O15 111.2(6) . 21 ?
O15 Ge1 O15 82.5(4) . 21 ?
O19 Ge1 O15 111.2(6) . 3 ?
O15 Ge1 O15 137.5(11) . 3 ?
O15 Ge1 O15 82.5(4) 21 3 ?
O19 Ge1 O15 111.2(6) . 23 ?
O15 Ge1 O15 82.5(4) . 23 ?
O15 Ge1 O15 137.5(11) 21 23 ?
O15 Ge1 O15 82.5(4) 3 23 ?
O19 Ge1 Mo7 119.92(10) . 3 ?
O15 Ge1 Mo7 113.0(4) . 3 ?
O15 Ge1 Mo7 41.2(2) 21 3 ?
O15 Ge1 Mo7 41.2(2) 3 3 ?
O15 Ge1 Mo7 113.0(4) 23 3 ?
O19 Ge1 Mo7 119.92(10) . 100 ?
O15 Ge1 Mo7 113.0(4) . 100 ?
O15 Ge1 Mo7 113.0(4) 21 100 ?
O15 Ge1 Mo7 41.2(2) 3 100 ?
O15 Ge1 Mo7 41.2(2) 23 100 ?
Mo7 Ge1 Mo7 75.60(9) 3 100 ?
O19 Ge1 Mo7 119.92(10) . 98 ?
O15 Ge1 Mo7 41.2(2) . 98 ?
O15 Ge1 Mo7 41.2(2) 21 98 ?
O15 Ge1 Mo7 113.0(4) 3 98 ?
O15 Ge1 Mo7 113.0(4) 23 98 ?
Mo7 Ge1 Mo7 75.60(9) 3 98 ?
Mo7 Ge1 Mo7 120.17(19) 100 98 ?
O19 Ge1 Mo7 119.91(10) . . ?
O15 Ge1 Mo7 41.2(2) . . ?
O15 Ge1 Mo7 113.0(4) 21 . ?
O15 Ge1 Mo7 113.0(4) 3 . ?
O15 Ge1 Mo7 41.2(2) 23 . ?
Mo7 Ge1 Mo7 120.17(19) 3 . ?
Mo7 Ge1 Mo7 75.60(9) 100 . ?
Mo7 Ge1 Mo7 75.60(9) 98 . ?
O13 Ge2 O13 116.3(12) 21 118 ?
O13 Ge2 O13 73.8(6) 21 98 ?
O13 Ge2 O13 73.8(6) 118 98 ?
O13 Ge2 O13 73.8(6) 21 . ?
O13 Ge2 O13 73.8(6) 118 . ?
O13 Ge2 O13 116.3(12) 98 . ?
O13 Ge2 O18 154.0(15) 21 118 ?
O13 Ge2 O18 89.6(13) 118 118 ?
O13 Ge2 O18 116.5(6) 98 118 ?
O13 Ge2 O18 116.5(6) . 118 ?
O13 Ge2 O18 116.5(6) 21 98 ?
O13 Ge2 O18 116.5(6) 118 98 ?
O13 Ge2 O18 89.6(13) 98 98 ?
O13 Ge2 O18 154.0(15) . 98 ?
O18 Ge2 O18 44.3(16) 118 98 ?
O13 Ge2 O18 89.6(13) 21 21 ?
O13 Ge2 O18 154.0(15) 118 21 ?
O13 Ge2 O18 116.5(6) 98 21 ?
O13 Ge2 O18 116.5(6) . 21 ?
O18 Ge2 O18 64(2) 118 21 ?
O18 Ge2 O18 44.3(16) 98 21 ?
O13 Ge2 O18 116.5(6) 21 . ?
O13 Ge2 O18 116.5(6) 118 . ?
O13 Ge2 O18 154.0(15) 98 . ?
O13 Ge2 O18 89.6(13) . . ?
O18 Ge2 O18 44.3(16) 118 . ?
O18 Ge2 O18 64(2) 98 . ?
O18 Ge2 O18 44.3(16) 21 . ?
O9 Ge3 O9 114.0(14) 21 118 ?
O9 Ge3 O9 72.7(7) 21 98 ?
O9 Ge3 O9 72.7(7) 118 98 ?
O9 Ge3 O9 72.7(7) 21 . ?
O9 Ge3 O9 72.7(7) 118 . ?
O9 Ge3 O9 114.0(14) 98 . ?
O9 Ge3 O3 65.3(10) 21 . ?
O9 Ge3 O3 179.3(11) 118 . ?
O9 Ge3 O3 106.9(5) 98 . ?
O9 Ge3 O3 106.9(5) . . ?
O9 Ge3 O3 106.9(5) 21 21 ?
O9 Ge3 O3 106.9(5) 118 21 ?
O9 Ge3 O3 65.3(10) 98 21 ?
O9 Ge3 O3 179.3(11) . 21 ?
O3 Ge3 O3 73.4(8) . 21 ?
O9 Ge3 O3 179.3(11) 21 3 ?
O9 Ge3 O3 65.3(10) 118 3 ?
O9 Ge3 O3 106.9(5) 98 3 ?
O9 Ge3 O3 106.9(5) . 3 ?
O3 Ge3 O3 115.3(16) . 3 ?
O3 Ge3 O3 73.4(8) 21 3 ?
O9 Ge3 O3 106.9(5) 21 23 ?
O9 Ge3 O3 106.9(5) 118 23 ?
O9 Ge3 O3 179.3(11) 98 23 ?
O9 Ge3 O3 65.3(10) . 23 ?
O3 Ge3 O3 73.4(8) . 23 ?
O3 Ge3 O3 115.3(16) 21 23 ?
O3 Ge3 O3 73.4(8) 3 23 ?
O10 Mo1 O1 111.3(4) . 9 ?
O10 Mo1 O1 111.3(4) . 5 ?
O1 Mo1 O1 107.6(4) 9 5 ?
O10 Mo1 O1 111.3(4) . . ?
O1 Mo1 O1 107.6(4) 9 . ?
O1 Mo1 O1 107.6(4) 5 . ?
O10 Mo1 Mo1 144.736(2) . 51 ?
O1 Mo1 Mo1 88.4(3) 9 51 ?
O1 Mo1 Mo1 33.4(4) 5 51 ?
O1 Mo1 Mo1 88.4(3) . 51 ?
O10 Mo1 Mo1 144.736(1) . 28 ?
O1 Mo1 Mo1 88.4(3) 9 28 ?
O1 Mo1 Mo1 88.4(3) 5 28 ?
O1 Mo1 Mo1 33.4(4) . 28 ?
Mo1 Mo1 Mo1 60.0 51 28 ?
O10 Mo1 Mo1 144.736(2) . 74 ?
O1 Mo1 Mo1 33.4(4) 9 74 ?
O1 Mo1 Mo1 88.4(3) 5 74 ?
O1 Mo1 Mo1 88.4(3) . 74 ?
Mo1 Mo1 Mo1 59.999(1) 51 74 ?
Mo1 Mo1 Mo1 60.0 28 74 ?
O5 Mo2 O2 100.97(19) . 166 ?
O5 Mo2 O2 100.97(19) . 51 ?
O2 Mo2 O2 86.1(3) 166 51 ?
O5 Mo2 O2 100.97(19) . 120 ?
O2 Mo2 O2 158.1(4) 166 120 ?
O2 Mo2 O2 89.7(3) 51 120 ?
O5 Mo2 O2 100.97(19) . . ?
O2 Mo2 O2 89.7(3) 166 . ?
O2 Mo2 O2 158.1(4) 51 . ?
O2 Mo2 O2 86.1(3) 120 . ?
O5 Mo2 O1 180.0 . 5 ?
O2 Mo2 O1 79.03(19) 166 5 ?
O2 Mo2 O1 79.03(19) 51 5 ?
O2 Mo2 O1 79.03(19) 120 5 ?
O2 Mo2 O1 79.03(19) . 5 ?
O5 Mo2 Mo3 91.19(4) . . ?
O2 Mo2 Mo3 134.53(16) 166 . ?
O2 Mo2 Mo3 134.53(16) 51 . ?
O2 Mo2 Mo3 44.83(16) 120 . ?
O2 Mo2 Mo3 44.82(16) . . ?
O1 Mo2 Mo3 88.81(4) 5 . ?
O5 Mo2 Mo3 91.19(4) . 51 ?
O2 Mo2 Mo3 44.83(16) 166 51 ?
O2 Mo2 Mo3 44.83(16) 51 51 ?
O2 Mo2 Mo3 134.53(16) 120 51 ?
O2 Mo2 Mo3 134.54(16) . 51 ?
O1 Mo2 Mo3 88.81(4) 5 51 ?
Mo3 Mo2 Mo3 177.61(8) . 51 ?
O6 Mo3 O4 99.2(3) . 5 ?
O6 Mo3 O4 99.2(3) . . ?
O4 Mo3 O4 89.7(5) 5 . ?
O6 Mo3 O2 102.8(3) . . ?
O4 Mo3 O2 158.0(3) 5 . ?
O4 Mo3 O2 87.5(3) . . ?
O6 Mo3 O2 102.8(3) . 120 ?
O4 Mo3 O2 87.5(3) 5 120 ?
O4 Mo3 O2 158.0(3) . 120 ?
O2 Mo3 O2 86.9(3) . 120 ?
O6 Mo3 O10 173.9(5) . . ?
O4 Mo3 O10 76.5(3) 5 . ?
O4 Mo3 O10 76.5(3) . . ?
O2 Mo3 O10 81.6(3) . . ?
O2 Mo3 O10 81.6(3) 120 . ?
O6 Mo3 Mo2 93.7(4) . . ?
O4 Mo3 Mo2 132.8(3) 5 . ?
O4 Mo3 Mo2 132.8(3) . . ?
O2 Mo3 Mo2 45.26(17) . . ?
O2 Mo3 Mo2 45.26(17) 120 . ?
O10 Mo3 Mo2 92.5(3) . . ?
O8 Mo4 O8 94.4(6) . 56 ?
O8 Mo4 O7 100.3(3) . . ?
O8 Mo4 O7 100.3(3) 56 . ?
O8 Mo4 O2 90.0(3) . 110 ?
O8 Mo4 O2 169.6(3) 56 110 ?
O7 Mo4 O2 88.2(3) . 110 ?
O8 Mo4 O2 169.6(3) . . ?
O8 Mo4 O2 90.0(3) 56 . ?
O7 Mo4 O2 88.2(3) . . ?
O2 Mo4 O2 84.2(3) 110 . ?
O8 Mo4 N1 85.0(3) . . ?
O8 Mo4 N1 85.0(3) 56 . ?
O7 Mo4 N1 172.1(4) . . ?
O2 Mo4 N1 86.0(3) 110 . ?
O2 Mo4 N1 86.0(3) . . ?
O8 Mo4 Mo4 95.1(2) . 56 ?
O8 Mo4 Mo4 49.85(18) 56 56 ?
O7 Mo4 Mo4 51.1(3) . 56 ?
O2 Mo4 Mo4 139.21(18) 110 56 ?
O2 Mo4 Mo4 94.98(16) . 56 ?
N1 Mo4 Mo4 134.8(2) . 56 ?
O8 Mo4 Mo4 49.84(18) . 35 ?
O8 Mo4 Mo4 95.1(2) 56 35 ?
O7 Mo4 Mo4 51.1(3) . 35 ?
O2 Mo4 Mo4 94.97(16) 110 35 ?
O2 Mo4 Mo4 139.22(18) . 35 ?
N1 Mo4 Mo4 134.8(2) . 35 ?
Mo4 Mo4 Mo4 59.996(1) 56 35 ?
O11 Mo5 O14 100.7(6) . . ?
O11 Mo5 O14 100.7(6) . 100 ?
O14 Mo5 O14 88.0(6) . 100 ?
O11 Mo5 O17 102.4(6) . 100 ?
O14 Mo5 O17 88.1(5) . 100 ?
O14 Mo5 O17 156.9(6) 100 100 ?
O11 Mo5 O17 102.4(6) . . ?
O14 Mo5 O17 156.9(6) . . ?
O14 Mo5 O17 88.1(5) 100 . ?
O17 Mo5 O17 86.6(6) 100 . ?
O11 Mo5 O3 157.9(9) . 23 ?
O14 Mo5 O3 95.1(7) . 23 ?
O14 Mo5 O3 95.1(7) 100 23 ?
O17 Mo5 O3 62.6(6) 100 23 ?
O17 Mo5 O3 62.6(6) . 23 ?
O11 Mo5 O9 157.1(8) . . ?
O14 Mo5 O9 63.8(5) . . ?
O14 Mo5 O9 63.8(5) 100 . ?
O17 Mo5 O9 94.2(5) 100 . ?
O17 Mo5 O9 94.2(5) . . ?
O3 Mo5 O9 45.0(8) 23 . ?
O12 Mo6 O17 102.8(5) . . ?
O12 Mo6 O17 102.8(5) . 118 ?
O17 Mo6 O17 96.0(7) . 118 ?
O12 Mo6 O13 102.8(7) . . ?
O17 Mo6 O13 91.1(5) . . ?
O17 Mo6 O13 151.2(7) 118 . ?
O12 Mo6 O13 102.8(7) . 118 ?
O17 Mo6 O13 151.2(7) . 118 ?
O17 Mo6 O13 91.1(5) 118 118 ?
O13 Mo6 O13 70.5(7) . 118 ?
O12 Mo6 O3 154.1(6) . 23 ?
O17 Mo6 O3 62.9(6) . 23 ?
O17 Mo6 O3 100.3(7) 118 23 ?
O13 Mo6 O3 58.6(7) . 23 ?
O13 Mo6 O3 88.3(7) 118 23 ?
O12 Mo6 O3 154.1(6) . 3 ?
O17 Mo6 O3 100.3(7) . 3 ?
O17 Mo6 O3 62.9(6) 118 3 ?
O13 Mo6 O3 88.3(7) . 3 ?
O13 Mo6 O3 58.6(7) 118 3 ?
O3 Mo6 O3 50.4(10) 23 3 ?
O16 Mo7 O14 102.2(5) . . ?
O16 Mo7 O14 102.1(5) . 120 ?
O14 Mo7 O14 95.6(7) . 120 ?
O16 Mo7 O15 100.2(6) . . ?
O14 Mo7 O15 153.9(6) . . ?
O14 Mo7 O15 92.8(5) 120 . ?
O16 Mo7 O15 100.1(6) . 23 ?
O14 Mo7 O15 92.8(5) . 23 ?
O14 Mo7 O15 153.9(6) 120 23 ?
O15 Mo7 O15 70.0(7) . 23 ?
O16 Mo7 O9 155.8(4) . . ?
O14 Mo7 O9 63.8(6) . . ?
O14 Mo7 O9 98.9(6) 120 . ?
O15 Mo7 O9 90.6(6) . . ?
O15 Mo7 O9 63.1(5) 23 . ?
O16 Mo7 O9 155.8(4) . 21 ?
O14 Mo7 O9 98.9(6) . 21 ?
O14 Mo7 O9 63.8(6) 120 21 ?
O15 Mo7 O9 63.1(5) . 21 ?
O15 Mo7 O9 90.6(6) 23 21 ?
O9 Mo7 O9 47.5(8) . 21 ?
O16 Mo7 Ge1 103.3(5) . . ?
O14 Mo7 Ge1 124.9(3) . . ?
O14 Mo7 Ge1 124.9(3) 120 . ?
O15 Mo7 Ge1 35.0(4) . . ?
O15 Mo7 Ge1 35.0(4) 23 . ?
O9 Mo7 Ge1 73.5(4) . . ?
O9 Mo7 Ge1 73.5(4) 21 . ?
Mo1 O1 Mo1 113.1(7) 28 . ?
Mo1 O1 Mo2 123.4(4) 28 9 ?
Mo1 O1 Mo2 123.4(4) . 9 ?
Mo3 O2 Mo2 89.9(2) . . ?
Mo3 O2 Mo4 139.4(3) . . ?
Mo2 O2 Mo4 130.0(3) . . ?
Ge3 O3 Mo5 124.7(14) . 21 ?
Ge3 O3 Mo6 118.1(6) . 3 ?
Mo5 O3 Mo6 94.9(7) 21 3 ?
Ge3 O3 Mo6 118.1(6) . 100 ?
Mo5 O3 Mo6 94.9(7) 21 100 ?
Mo6 O3 Mo6 100.7(11) 3 100 ?
Mo3 O4 Mo3 115.1(5) 9 . ?
Mo4 O7 Mo4 77.8(5) 56 35 ?
Mo4 O7 Mo4 77.8(5) 56 . ?
Mo4 O7 Mo4 77.8(5) 35 . ?
Mo4 O8 Mo4 80.3(4) 35 . ?
Ge3 O9 Mo5 124.9(11) . . ?
Ge3 O9 Mo7 119.9(6) . 100 ?
Mo5 O9 Mo7 92.8(6) . 100 ?
Ge3 O9 Mo7 119.9(6) . . ?
Mo5 O9 Mo7 92.8(6) . . ?
Mo7 O9 Mo7 99.8(8) 100 . ?
Mo1 O10 Mo3 124.0(3) . . ?
Mo1 O10 Mo3 124.0(3) . 5 ?
Mo3 O10 Mo3 91.8(4) . 5 ?
Mo1 O10 Mo3 124.0(3) . 9 ?
Mo3 O10 Mo3 91.8(4) . 9 ?
Mo3 O10 Mo3 91.8(4) 5 9 ?
Ge2 O13 Mo6 106.3(4) . . ?
Ge2 O13 Mo6 106.3(4) . 100 ?
Mo6 O13 Mo6 136.9(9) . 100 ?
Mo7 O14 Mo5 139.7(7) . . ?
Ge1 O15 Mo7 103.8(5) . 98 ?
Ge1 O15 Mo7 103.8(5) . . ?
Mo7 O15 Mo7 129.1(8) 98 . ?
Mo6 O17 Mo5 139.6(7) . . ?
O18 O18 O18 89.994(11) 118 21 ?
O18 O18 Ge2 67.9(8) 118 . ?
O18 O18 Ge2 67.9(8) 21 . ?
C1 N1 C1 121.7(13) . 110 ?
C1 N1 Mo4 119.0(6) . . ?
C1 N1 Mo4 119.1(6) 110 . ?
N1 C1 C2 117.0(12) . . ?
C3 C2 C1 122.6(14) . . ?
C2 C3 C2 118.8(18) . 110 ?

loop_
_geom_bond_atom_site_label_1
_geom_bond_atom_site_label_2
_geom_bond_distance
_geom_bond_site_symmetry_2
_geom_bond_publ_flag
Ge1 O19 1.67(2) . ?
Ge1 O15 1.808(13) . ?
Ge1 O15 1.808(13) 21 ?
Ge1 O15 1.808(13) 3 ?
Ge1 O15 1.808(13) 23 ?
Ge1 Mo7 3.061(3) 3 ?
Ge1 Mo7 3.061(3) 100 ?
Ge1 Mo7 3.061(3) 98 ?
Ge1 Mo7 3.061(3) . ?
Ge2 O13 1.910(13) 21 ?
Ge2 O13 1.910(13) 118 ?
Ge2 O13 1.910(13) 98 ?
Ge2 O13 1.910(13) . ?
Ge2 O18 2.04(3) 118 ?
Ge2 O18 2.04(3) 98 ?
Ge2 O18 2.04(3) 21 ?
Ge2 O18 2.04(3) . ?
Ge3 O9 1.66(2) 21 ?
Ge3 O9 1.66(2) 118 ?
Ge3 O9 1.66(2) 98 ?
Ge3 O9 1.66(2) . ?
Ge3 O3 1.71(3) . ?
Ge3 O3 1.71(3) 21 ?
Ge3 O3 1.71(3) 3 ?
Ge3 O3 1.71(3) 23 ?
Mo1 O10 1.752(14) . ?
Mo1 O1 1.763(7) 9 ?
Mo1 O1 1.763(7) 5 ?
Mo1 O1 1.763(7) . ?
Mo1 Mo1 2.943(7) 51 ?
Mo1 Mo1 2.943(7) 28 ?
Mo1 Mo1 2.943(7) 74 ?
Mo2 O5 1.700(12) . ?
Mo2 O2 2.026(6) 166 ?
Mo2 O2 2.026(6) 51 ?
Mo2 O2 2.026(6) 120 ?
Mo2 O2 2.026(6) . ?
Mo2 O1 2.377(13) 5 ?
Mo2 Mo3 2.8524(14) . ?
Mo2 Mo3 2.8527(14) 51 ?
Mo3 O6 1.694(9) . ?
Mo3 O4 1.938(5) 5 ?
Mo3 O4 1.938(5) . ?
Mo3 O2 2.011(6) . ?
Mo3 O2 2.011(6) 120 ?
Mo3 O10 2.278(8) . ?
Mo4 O8 1.931(7) . ?
Mo4 O8 1.931(7) 56 ?
Mo4 O7 1.982(11) . ?
Mo4 O2 2.124(6) 110 ?
Mo4 O2 2.125(6) . ?
Mo4 N1 2.196(12) . ?
Mo4 Mo4 2.490(2) 56 ?
Mo4 Mo4 2.490(2) 35 ?
Mo5 O11 1.666(11) . ?
Mo5 O14 1.921(11) . ?
Mo5 O14 1.921(11) 100 ?
Mo5 O17 1.926(10) 100 ?
Mo5 O17 1.926(10) . ?
Mo5 O3 2.361(19) 23 ?
Mo5 O9 2.402(19) . ?
Mo6 O12 1.643(11) . ?
Mo6 O17 1.814(9) . ?
Mo6 O17 1.814(9) 118 ?
Mo6 O13 1.989(6) . ?
Mo6 O13 1.989(6) 118 ?
Mo6 O3 2.402(19) 23 ?
Mo6 O3 2.402(19) 3 ?
Mo7 O16 1.653(14) . ?
Mo7 O14 1.824(11) . ?
Mo7 O14 1.824(11) 120 ?
Mo7 O15 2.077(7) . ?
Mo7 O15 2.078(7) 23 ?
Mo7 O9 2.452(13) . ?
Mo7 O9 2.452(13) 21 ?
O18 O18 1.54(4) 118 ?
O18 O18 1.54(4) 21 ?
N1 C1 1.403(12) . ?
N1 C1 1.403(12) 110 ?
C1 C2 1.416(18) . ?
C2 C3 1.36(2) . ?
